data_7214769
loop_
_publ_author_name
'Veidis, Mikelis V.'
'Orola, Liana'
'Mutikainen, Ilpo'
'Sarcevica, Inese'

_publ_section_title
;
 The conformation of pyrogallol as a result of cocrystallization with
 N-heterocyclic bases
;
_journal_issue 21
_journal_name_full CrystEngComm
_journal_page_first 7253
_journal_paper_doi 10.1039/c2ce25821h
_journal_volume 14
_journal_year 2012
_chemical_formula_sum 'C18 H14 N2 O3'
_chemical_formula_weight 306.32
_space_group_IT_number 14
_symmetry_cell_setting monoclinic
_symmetry_space_group_name_Hall '-P 2ybc'
_symmetry_space_group_name_H-M 'P 1 21/c 1'
_atom_sites_solution_hydrogens difmap
_atom_sites_solution_primary direct
_cell_angle_alpha 90
_cell_angle_beta 98.53(3)
_cell_angle_gamma 90
_cell_formula_units_Z 8
_cell_length_a 7.3010(15)
_cell_length_b 16.518(3)
_cell_length_c 24.294(3)
_cell_measurement_reflns_used 0
_cell_measurement_temperature 173
_cell_measurement_theta_max 0
_cell_measurement_theta_min 0
_cell_volume 2897.4(9)
_computing_cell_refinement 'DENZO/SCALEPACK (Otwinowski & Minor, 1997)'
_computing_data_collection 'COLLECT (Nonius, 2001).'
_computing_data_reduction 'USER DEFINED DATA REDUCTION'
_computing_molecular_graphics 'CAMERON (Watkin et al., 1996)'
_computing_publication_material 'CRYSTALS (Betteridge et al., 2003)'
_computing_structure_refinement 'CRYSTALS (Betteridge et al., 2003)'
_computing_structure_solution 'SIR92 (Altomare et al., 1994)'
_diffrn_ambient_temperature 173
_diffrn_measured_fraction_theta_full 0.992
_diffrn_measured_fraction_theta_max 0.988
_diffrn_measurement_device Area
_diffrn_measurement_device_type 'Nonius KappaCCD'
_diffrn_measurement_method '\f & \w scans'
_diffrn_radiation_monochromator graphite
_diffrn_radiation_type 'Mo K\a'
_diffrn_radiation_wavelength 0.71073
_diffrn_reflns_av_R_equivalents 0.054
_diffrn_reflns_limit_h_max 0
_diffrn_reflns_limit_h_min 0
_diffrn_reflns_limit_k_max 0
_diffrn_reflns_limit_k_min 0
_diffrn_reflns_limit_l_max 0
_diffrn_reflns_limit_l_min 0
_diffrn_reflns_number 38094
_diffrn_reflns_theta_full 25.034
_diffrn_reflns_theta_max 27.510
_diffrn_reflns_theta_min 2.096
_diffrn_standards_number 0
_exptl_absorpt_coefficient_mu 0.097
_exptl_absorpt_correction_type none
_exptl_crystal_colour colorless
_exptl_crystal_density_diffrn 1.404
_exptl_crystal_density_method 'not measured'
_exptl_crystal_description prism
_exptl_crystal_F_000 1280
_exptl_crystal_size_max 0.300
_exptl_crystal_size_mid 0.300
_exptl_crystal_size_min 0.220
_refine_diff_density_max 0.85
_refine_diff_density_min -0.29
_refine_ls_extinction_coef 174(13)
_refine_ls_extinction_method 'Larson (1970), Equation 22'
_refine_ls_goodness_of_fit_ref 1.0000
_refine_ls_hydrogen_treatment constr
_refine_ls_matrix_type full
_refine_ls_number_parameters 416
_refine_ls_number_reflns 3498
_refine_ls_number_restraints 0
_refine_ls_R_factor_all 0.1105
_refine_ls_R_factor_gt 0.0576
_refine_ls_shift/su_max 0.0001910
_refine_ls_shift/su_mean 0.0000158
_refine_ls_structure_factor_coef Fsqd
_refine_ls_weighting_details
;
Method= Quasi-Unit weights
W = 1.0 or 1./2F
;
_refine_ls_weighting_scheme calc
_refine_ls_wR_factor_all 0.1087
_refine_ls_wR_factor_gt 0.0956
_refine_ls_wR_factor_ref 0.0928
_reflns_limit_h_max 9
_reflns_limit_h_min -9
_reflns_limit_k_max 21
_reflns_limit_k_min 0
_reflns_limit_l_max 31
_reflns_limit_l_min 0
_reflns_number_gt 3789
_reflns_number_total 6605
_reflns_threshold_expression I>2.0\s(I)
_oxford_diffrn_Wilson_B_factor 2.17
_oxford_diffrn_Wilson_scale 50.58
_oxford_refine_ls_r_factor_ref 0.0528
_oxford_refine_ls_scale 0.14060(7)
_oxford_reflns_number_all 6598
_oxford_reflns_threshold_expression_ref I>3.0\s(I)
_cod_data_source_file c2ce25821h.txt
_cod_data_source_block 1
_cod_original_sg_symbol_H-M 'P 1 21/c 1 '
_cod_database_code 7214769

loop_
_symmetry_equiv_pos_as_xyz
x,y,z
-x,-y,-z
-x,y+1/2,-z+1/2
x,-y+1/2,z+1/2

loop_
_atom_site_label
_atom_site_type_symbol
_atom_site_fract_x
_atom_site_fract_y
_atom_site_fract_z
_atom_site_U_iso_or_equiv
_atom_site_occupancy
_atom_site_adp_type
_atom_site_refinement_flags_posn
O1 O 0.0217(3) 0.01644(15) 0.36328(10) 0.0362 1.0000 Uani .
C2 C 0.1354(5) -0.0385(2) 0.34290(13) 0.0257 1.0000 Uani .
C3 C 0.3162(5) -0.0202(2) 0.33639(14) 0.0281 1.0000 Uani .
O4 O 0.4032(3) 0.05185(16) 0.35054(12) 0.0430 1.0000 Uani .
C5 C 0.4247(5) -0.0801(2) 0.31651(15) 0.0306 1.0000 Uani .
O6 O 0.6051(4) -0.06428(19) 0.31261(14) 0.0623 1.0000 Uani .
C7 C 0.3552(5) -0.1552(2) 0.30172(14) 0.0330 1.0000 Uani .
C8 C 0.1724(5) -0.1721(2) 0.30726(14) 0.0332 1.0000 Uani .
C9 C 0.0615(5) -0.1145(2) 0.32742(13) 0.0308 1.0000 Uani .
O10 O 0.1370(3) 0.60082(16) 0.42128(10) 0.0355 1.0000 Uani .
C11 C 0.2079(5) 0.6077(2) 0.37253(13) 0.0262 1.0000 Uani .
C12 C 0.3891(5) 0.63139(19) 0.37084(13) 0.0238 1.0000 Uani .
O13 O 0.5154(3) 0.64837(14) 0.41704(9) 0.0298 1.0000 Uani .
C14 C 0.4544(5) 0.6356(2) 0.32018(14) 0.0267 1.0000 Uani .
O15 O 0.6343(3) 0.65933(16) 0.31954(10) 0.0385 1.0000 Uani .
C16 C 0.3416(5) 0.6166(2) 0.27090(14) 0.0356 1.0000 Uani .
C17 C 0.1610(5) 0.5940(2) 0.27281(14) 0.0373 1.0000 Uani .
C18 C 0.0933(5) 0.5900(2) 0.32318(15) 0.0332 1.0000 Uani .
N19 N 0.6639(4) 0.38831(16) 0.47105(11) 0.0266 1.0000 Uani .
C20 C 0.6786(4) 0.3207(2) 0.44056(13) 0.0219 1.0000 Uani .
C21 C 0.7110(4) 0.3230(2) 0.38490(12) 0.0228 1.0000 Uani .
C22 C 0.7197(5) 0.3994(2) 0.35994(14) 0.0302 1.0000 Uani .
C23 C 0.6961(5) 0.4675(2) 0.39001(15) 0.0337 1.0000 Uani .
C24 C 0.6703(5) 0.4589(2) 0.44552(15) 0.0321 1.0000 Uani .
C25 C 0.7374(4) 0.2491(2) 0.35606(13) 0.0255 1.0000 Uani .
C26 C 0.7263(4) 0.1767(2) 0.38093(12) 0.0233 1.0000 Uani .
C27 C 0.6848(4) 0.1715(2) 0.43674(13) 0.0217 1.0000 Uani .
C28 C 0.6621(4) 0.2426(2) 0.46668(13) 0.0213 1.0000 Uani .
N29 N 0.6210(4) 0.24117(17) 0.51964(10) 0.0228 1.0000 Uani .
C30 C 0.6058(4) 0.1695(2) 0.54317(13) 0.0260 1.0000 Uani .
C31 C 0.6282(5) 0.0962(2) 0.51664(14) 0.0278 1.0000 Uani .
C32 C 0.6662(5) 0.0968(2) 0.46320(13) 0.0259 1.0000 Uani .
N33 N 0.2323(4) 0.19949(18) 0.34657(11) 0.0299 1.0000 Uani .
C34 C 0.2034(4) 0.2485(2) 0.38937(13) 0.0234 1.0000 Uani .
C35 C 0.1701(4) 0.2113(2) 0.44070(13) 0.0215 1.0000 Uani .
N36 N 0.1625(4) 0.12940(16) 0.44316(11) 0.0246 1.0000 Uani .
C37 C 0.1326(5) 0.0968(2) 0.49067(15) 0.0323 1.0000 Uani .
C38 C 0.1071(5) 0.1401(3) 0.53773(15) 0.0370 1.0000 Uani .
C39 C 0.1097(5) 0.2222(2) 0.53519(14) 0.0345 1.0000 Uani .
C40 C 0.1428(4) 0.2612(2) 0.48585(14) 0.0259 1.0000 Uani .
C41 C 0.1441(5) 0.3469(2) 0.48013(16) 0.0342 1.0000 Uani .
C42 C 0.1723(5) 0.3817(2) 0.43235(16) 0.0341 1.0000 Uani .
C43 C 0.2031(4) 0.3338(2) 0.38532(14) 0.0274 1.0000 Uani .
C44 C 0.2294(5) 0.3680(2) 0.33411(17) 0.0393 1.0000 Uani .
C45 C 0.2552(5) 0.3185(3) 0.29130(16) 0.0434 1.0000 Uani .
C46 C 0.2563(5) 0.2348(3) 0.29906(15) 0.0390 1.0000 Uani .
H71 H 0.4324 -0.1948 0.2879 0.0399 1.0000 Uiso R
H81 H 0.1199 -0.2244 0.2975 0.0403 1.0000 Uiso R
H91 H -0.0728 -0.1326 0.3335 0.0308 1.0000 Uiso R
H161 H 0.3876 0.6187 0.2371 0.0425 1.0000 Uiso R
H171 H 0.0850 0.5809 0.2397 0.0452 1.0000 Uiso R
H181 H -0.0352 0.5743 0.3248 0.0396 1.0000 Uiso R
H221 H 0.7448 0.4029 0.3221 0.0368 1.0000 Uiso R
H231 H 0.7012 0.5188 0.3747 0.0410 1.0000 Uiso R
H241 H 0.6582 0.5065 0.4663 0.0392 1.0000 Uiso R
H251 H 0.7637 0.2516 0.3191 0.0303 1.0000 Uiso R
H261 H 0.7458 0.1292 0.3622 0.0273 1.0000 Uiso R
H301 H 0.5789 0.1687 0.5801 0.0307 1.0000 Uiso R
H311 H 0.6198 0.0478 0.5351 0.0338 1.0000 Uiso R
H321 H 0.6782 0.0488 0.4438 0.0321 1.0000 Uiso R
H371 H 0.1294 0.0391 0.4919 0.0397 1.0000 Uiso R
H381 H 0.0887 0.1133 0.5703 0.0449 1.0000 Uiso R
H391 H 0.0895 0.2536 0.5659 0.0418 1.0000 Uiso R
H411 H 0.1273 0.3791 0.5118 0.0408 1.0000 Uiso R
H421 H 0.1697 0.4387 0.4289 0.0412 1.0000 Uiso R
H441 H 0.2303 0.4247 0.3301 0.0483 1.0000 Uiso R
H451 H 0.2705 0.3395 0.2563 0.0535 1.0000 Uiso R
H461 H 0.2736 0.2002 0.2698 0.0463 1.0000 Uiso R
H151 H 0.6847 0.6680 0.3527 0.0584 1.0000 Uiso R
H131 H 0.4634 0.6768 0.4396 0.0453 1.0000 Uiso R
H11 H 0.0856 0.0511 0.3824 0.0554 1.0000 Uiso R
H101 H 0.2137 0.6032 0.4514 0.0549 1.0000 Uiso R
H41 H 0.3256 0.0893 0.3540 0.0657 1.0000 Uiso R
H61 H 0.6237 -0.0139 0.3211 0.0947 1.0000 Uiso R

loop_
_atom_site_aniso_label
_atom_site_aniso_U_11
_atom_site_aniso_U_22
_atom_site_aniso_U_33
_atom_site_aniso_U_23
_atom_site_aniso_U_13
_atom_site_aniso_U_12
O1 0.0276(14) 0.0356(15) 0.0461(15) -0.0153(12) 0.0075(11) 0.0015(11)
C2 0.0287(19) 0.0290(19) 0.0190(16) -0.0023(14) 0.0022(13) 0.0044(15)
C3 0.031(2) 0.0238(18) 0.0290(18) -0.0047(14) 0.0038(14) -0.0005(15)
O4 0.0322(15) 0.0310(15) 0.0688(19) -0.0179(13) 0.0177(13) -0.0041(12)
C5 0.029(2) 0.033(2) 0.0310(19) -0.0012(15) 0.0079(15) 0.0004(15)
O6 0.0471(19) 0.053(2) 0.093(3) -0.0203(18) 0.0297(17) -0.0026(15)
C7 0.043(2) 0.028(2) 0.0281(19) -0.0046(15) 0.0081(16) 0.0077(17)
C8 0.046(2) 0.0265(19) 0.0281(18) -0.0044(15) 0.0072(15) -0.0071(17)
C9 0.038(2) 0.030(2) 0.0237(17) -0.0056(15) 0.0030(15) -0.0022(16)
O10 0.0360(15) 0.0441(16) 0.0287(13) -0.0048(12) 0.0124(11) -0.0063(12)
C11 0.0313(19) 0.0208(17) 0.0277(18) -0.0017(14) 0.0079(14) 0.0018(15)
C12 0.0305(18) 0.0205(17) 0.0206(16) -0.0014(13) 0.0040(13) 0.0052(14)
O13 0.0324(14) 0.0356(15) 0.0219(12) -0.0056(10) 0.0058(10) 0.0026(11)
C14 0.031(2) 0.0235(18) 0.0275(18) 0.0016(14) 0.0093(14) 0.0045(15)
O15 0.0356(15) 0.0512(17) 0.0306(13) 0.0044(12) 0.0116(11) 0.0008(13)
C16 0.047(2) 0.038(2) 0.0222(18) -0.0003(15) 0.0069(16) 0.0064(18)
C17 0.047(2) 0.038(2) 0.0231(18) -0.0054(16) -0.0061(16) 0.0046(19)
C18 0.033(2) 0.030(2) 0.036(2) -0.0036(16) 0.0031(16) -0.0020(16)
N19 0.0319(16) 0.0213(15) 0.0280(15) 0.0004(12) 0.0083(12) 0.0002(13)
C20 0.0168(16) 0.0249(18) 0.0236(16) 0.0003(14) 0.0015(12) 0.0002(14)
C21 0.0209(17) 0.0271(18) 0.0195(16) 0.0026(14) 0.0000(12) 0.0003(14)
C22 0.0283(19) 0.036(2) 0.0261(18) 0.0081(16) 0.0029(14) 0.0001(16)
C23 0.038(2) 0.0225(19) 0.041(2) 0.0094(16) 0.0065(16) 0.0015(16)
C24 0.036(2) 0.0262(19) 0.035(2) -0.0031(16) 0.0077(16) 0.0003(16)
C25 0.0248(18) 0.034(2) 0.0178(16) -0.0012(14) 0.0026(13) -0.0012(16)
C26 0.0231(17) 0.0267(18) 0.0195(16) -0.0056(14) 0.0018(12) 0.0018(14)
C27 0.0185(17) 0.0230(17) 0.0228(16) -0.0001(14) 0.0004(12) -0.0012(14)
C28 0.0187(16) 0.0233(18) 0.0211(17) 0.0003(13) 0.0003(13) -0.0014(13)
N29 0.0252(15) 0.0247(15) 0.0190(14) -0.0012(11) 0.0048(11) -0.0006(12)
C30 0.0260(18) 0.0307(19) 0.0223(16) 0.0038(15) 0.0067(13) -0.0010(15)
C31 0.0301(19) 0.0228(18) 0.0300(19) 0.0056(15) 0.0031(14) -0.0020(15)
C32 0.0276(19) 0.0218(18) 0.0274(18) -0.0030(14) 0.0011(14) -0.0006(15)
N33 0.0283(16) 0.0381(18) 0.0248(15) 0.0008(13) 0.0094(12) 0.0021(13)
C34 0.0165(16) 0.0285(18) 0.0249(17) 0.0028(14) 0.0016(12) -0.0008(14)
C35 0.0146(16) 0.0279(18) 0.0220(16) 0.0016(14) 0.0029(12) 0.0007(14)
N36 0.0226(15) 0.0225(15) 0.0298(16) 0.0040(12) 0.0077(12) 0.0011(12)
C37 0.0248(19) 0.031(2) 0.042(2) 0.0133(17) 0.0077(16) 0.0032(16)
C38 0.030(2) 0.056(3) 0.026(2) 0.0121(18) 0.0072(16) 0.0007(18)
C39 0.026(2) 0.056(3) 0.0222(18) -0.0086(17) 0.0039(15) -0.0003(18)
C40 0.0184(17) 0.033(2) 0.0258(17) -0.0048(15) 0.0021(13) -0.0025(15)
C41 0.031(2) 0.031(2) 0.041(2) -0.0128(17) 0.0047(16) -0.0026(16)
C42 0.028(2) 0.0192(18) 0.054(2) -0.0051(17) 0.0028(17) -0.0018(15)
C43 0.0175(17) 0.0266(19) 0.0373(19) 0.0066(16) 0.0015(14) -0.0002(15)
C44 0.028(2) 0.037(2) 0.052(3) 0.0191(19) 0.0044(18) 0.0017(17)
C45 0.031(2) 0.063(3) 0.037(2) 0.027(2) 0.0065(16) 0.005(2)
C46 0.032(2) 0.058(3) 0.0277(19) 0.0015(18) 0.0077(16) 0.0039(19)

loop_
_atom_type_symbol
_atom_type_scat_dispersion_real
_atom_type_scat_dispersion_imag
_atom_type_scat_Cromer_Mann_a1
_atom_type_scat_Cromer_Mann_b1
_atom_type_scat_Cromer_Mann_a2
_atom_type_scat_Cromer_Mann_b2
_atom_type_scat_Cromer_Mann_a3
_atom_type_scat_Cromer_Mann_b3
_atom_type_scat_Cromer_Mann_a4
_atom_type_scat_Cromer_Mann_b4
_atom_type_scat_Cromer_Mann_c
_atom_type_scat_source
C 0.0033 0.0016 2.3100 20.8439 1.0200 10.2075 1.5886 0.5687 0.8650 51.6512 0.2156 'International Tables Vol C 4.2.6.8 and 6.1.1.4'
H 0.0000 0.0000 0.4930 10.5109 0.3229 26.1257 0.1402 3.1424 0.0408 57.7998 0.0030 'International Tables Vol C 4.2.6.8 and 6.1.1.4'
N 0.0061 0.0033 12.2126 0.0057 3.1322 9.8933 2.0125 28.9975 1.1663 0.5826 -11.5290 'International Tables Vol C 4.2.6.8 and 6.1.1.4'
O 0.0106 0.0060 3.0485 13.2771 2.2868 5.7011 1.5463 0.3239 0.8670 32.9089 0.2508 'International Tables Vol C 4.2.6.8 and 6.1.1.4'

loop_
_geom_angle_atom_site_label_1
_geom_angle_atom_site_label_2
_geom_angle_atom_site_label_3
_geom_angle
_geom_angle_publ_flag
C2 O1 H11 109.7 no
O1 C2 C3 122.4(3) yes
O1 C2 C9 117.5(3) yes
C3 C2 C9 120.1(3) yes
C2 C3 O4 125.1(3) yes
C2 C3 C5 118.9(3) yes
O4 C3 C5 115.9(3) yes
C3 O4 H41 111.4 no
C3 C5 O6 119.5(3) yes
C3 C5 C7 121.7(3) yes
O6 C5 C7 118.8(3) yes
C5 O6 H61 106.7 no
C5 C7 C8 118.7(3) yes
C5 C7 H71 119.9 no
C8 C7 H71 121.4 no
C7 C8 C9 121.1(3) yes
C7 C8 H81 120.6 no
C9 C8 H81 118.2 no
C2 C9 C8 119.3(3) yes
C2 C9 H91 123.2 no
C8 C9 H91 117.3 no
C11 O10 H101 117.0 no
O10 C11 C12 122.3(3) yes
O10 C11 C18 118.3(3) yes
C12 C11 C18 119.3(3) yes
C11 C12 O13 124.2(3) yes
C11 C12 C14 119.7(3) yes
O13 C12 C14 116.0(3) yes
C12 O13 H131 109.2 no
C12 C14 O15 118.7(3) yes
C12 C14 C16 121.2(3) yes
O15 C14 C16 120.1(3) yes
C14 O15 H151 108.6 no
C14 C16 C17 118.8(3) yes
C14 C16 H161 120.5 no
C17 C16 H161 120.7 no
C16 C17 C18 120.7(3) yes
C16 C17 H171 118.9 no
C18 C17 H171 120.4 no
C17 C18 C11 120.2(3) yes
C17 C18 H181 121.2 no
C11 C18 H181 118.6 no
C20 N19 C24 117.3(3) yes
N19 C20 C21 122.8(3) yes
N19 C20 C28 118.4(3) yes
C21 C20 C28 118.8(3) yes
C20 C21 C22 117.7(3) yes
C20 C21 C25 120.0(3) yes
C22 C21 C25 122.4(3) yes
C21 C22 C23 119.4(3) yes
C21 C22 H221 119.4 no
C23 C22 H221 121.2 no
C22 C23 C24 118.5(3) yes
C22 C23 H231 121.4 no
C24 C23 H231 120.0 no
C23 C24 N19 124.2(3) yes
C23 C24 H241 117.8 no
N19 C24 H241 118.1 no
C21 C25 C26 121.0(3) yes
C21 C25 H251 119.2 no
C26 C25 H251 119.8 no
C25 C26 C27 120.8(3) yes
C25 C26 H261 120.5 no
C27 C26 H261 118.7 no
C26 C27 C28 119.8(3) yes
C26 C27 C32 122.2(3) yes
C28 C27 C32 118.0(3) yes
C20 C28 C27 119.5(3) yes
C20 C28 N29 118.2(3) yes
C27 C28 N29 122.2(3) yes
C28 N29 C30 117.8(3) yes
N29 C30 C31 123.6(3) yes
N29 C30 H301 117.6 no
C31 C30 H301 118.8 no
C30 C31 C32 119.2(3) yes
C30 C31 H311 120.5 no
C32 C31 H311 120.3 no
C27 C32 C31 119.1(3) yes
C27 C32 H321 119.4 no
C31 C32 H321 121.4 no
C34 N33 C46 117.3(3) yes
N33 C34 C35 118.3(3) yes
N33 C34 C43 122.7(3) yes
C35 C34 C43 119.1(3) yes
C34 C35 N36 118.4(3) yes
C34 C35 C40 119.1(3) yes
N36 C35 C40 122.5(3) yes
C35 N36 C37 117.3(3) yes
N36 C37 C38 124.8(3) yes
N36 C37 H371 116.2 no
C38 C37 H371 118.9 no
C37 C38 C39 118.3(3) yes
C37 C38 H381 120.6 no
C39 C38 H381 121.2 no
C38 C39 C40 119.9(3) yes
C38 C39 H391 120.7 no
C40 C39 H391 119.4 no
C39 C40 C35 117.2(3) yes
C39 C40 C41 122.7(3) yes
C35 C40 C41 120.1(3) yes
C40 C41 C42 121.1(3) yes
C40 C41 H411 118.0 no
C42 C41 H411 120.9 no
C41 C42 C43 121.1(3) yes
C41 C42 H421 120.1 no
C43 C42 H421 118.8 no
C42 C43 C34 119.6(3) yes
C42 C43 C44 122.8(3) yes
C34 C43 C44 117.6(3) yes
C43 C44 C45 119.3(4) yes
C43 C44 H441 119.6 no
C45 C44 H441 121.1 no
C44 C45 C46 119.5(3) yes
C44 C45 H451 121.3 no
C46 C45 H451 119.2 no
C45 C46 N33 123.6(4) yes
C45 C46 H461 120.1 no
N33 C46 H461 116.2 no

loop_
_geom_bond_atom_site_label_1
_geom_bond_atom_site_label_2
_geom_bond_distance
_geom_bond_publ_flag
O1 C2 1.371(4) yes
O1 H11 0.835 no
C2 C3 1.386(5) yes
C2 C9 1.397(5) yes
C3 O4 1.368(4) yes
C3 C5 1.398(5) yes
O4 H41 0.851 no
C5 O6 1.360(4) yes
C5 C7 1.367(5) yes
O6 H61 0.863 no
C7 C8 1.390(5) yes
C7 H71 0.956 no
C8 C9 1.384(5) yes
C8 H81 0.961 no
C9 H91 1.056 no
O10 C11 1.366(4) yes
O10 H101 0.853 no
C11 C12 1.386(5) yes
C11 C18 1.388(5) yes
C12 O13 1.372(4) yes
C12 C14 1.386(4) yes
O13 H131 0.851 no
C14 O15 1.373(4) yes
C14 C16 1.385(5) yes
O15 H151 0.846 no
C16 C17 1.378(5) yes
C16 H161 0.933 no
C17 C18 1.388(5) yes
C17 H171 0.934 no
C18 H181 0.980 no
N19 C20 1.354(4) yes
N19 C24 1.325(4) yes
C20 C21 1.407(4) yes
C20 C28 1.450(5) yes
C21 C22 1.406(5) yes
C21 C25 1.435(5) yes
C22 C23 1.366(5) yes
C22 H221 0.966 no
C23 C24 1.396(5) yes
C23 H231 0.928 no
C24 H241 0.945 no
C25 C26 1.347(5) yes
C25 H251 0.945 no
C26 C27 1.435(4) yes
C26 H261 0.929 no
C27 C28 1.404(4) yes
C27 C32 1.407(5) yes
C28 N29 1.364(4) yes
N29 C30 1.326(4) yes
C30 C31 1.392(5) yes
C30 H301 0.946 no
C31 C32 1.367(5) yes
C31 H311 0.924 no
C32 H321 0.933 no
N33 C34 1.358(4) yes
N33 C46 1.328(4) yes
C34 C35 1.442(4) yes
C34 C43 1.413(5) yes
C35 N36 1.356(4) yes
C35 C40 1.409(4) yes
N36 C37 1.321(4) yes
C37 C38 1.384(5) yes
C37 H371 0.954 no
C38 C39 1.359(5) yes
C38 H381 0.934 no
C39 C40 1.412(5) yes
C39 H391 0.938 no
C40 C41 1.424(5) yes
C41 C42 1.338(5) yes
C41 H411 0.959 no
C42 C43 1.435(5) yes
C42 H421 0.945 no
C43 C44 1.405(5) yes
C44 C45 1.358(6) yes
C44 H441 0.942 no
C45 C46 1.395(6) yes
C45 H451 0.939 no
C46 H461 0.936 no

loop_
_geom_hbond_atom_site_label_D
_geom_hbond_atom_site_label_H
_geom_hbond_atom_site_label_A
_geom_hbond_site_symmetry_A
_geom_hbond_angle_DHA
_geom_hbond_distance_DH
_geom_hbond_distance_HA
_geom_hbond_distance_DA
_geom_hbond_publ_flag
C9 H91 O6 1_455 133.16(11) 1.056 2.590 3.401(5) yes
C45 H451 O6 3_655 156.65(12) 0.939 2.570 3.453(5) yes
C46 H461 O15 3_645 157.42(11) 0.936 2.460 3.343(5) yes
O13 H131 N29 2_666 165.82(11) 0.851 1.839 2.672(5) yes
O1 H11 N36 . 159.38(10) 0.835 1.980 2.777(5) yes
O10 H101 N19 2_666 166.22(10) 0.853 1.968 2.803(5) yes
O4 H41 N33 . 154.20(11) 0.851 1.943 2.735(5) yes
